data_2231268
loop_
_publ_author_name
'Li, Shi-Kun'
'Zhang, Fan'
'Lv, Tian-Xi'
'Lin, Qiu-Yue'

_publ_section_title
;
 <i>exo</i>-4-[(1<i>H</i>-Benzimidazol-2-yl)methyl]-10-oxa-4-azatricyclo[5.2.1.0^2,6^]decane-3,5-dione
;
_journal_coeditor_code QK2008
_journal_issue 8
_journal_name_full 'Acta Crystallographica Section E'
_journal_page_first o1974
_journal_paper_doi 10.1107/S1600536811026602
_journal_volume 67
_journal_year 2011
_chemical_formula_iupac 'C16 H15 N3 O3'
_chemical_formula_moiety 'C16 H15 N3 O3'
_chemical_formula_sum 'C16 H15 N3 O3'
_chemical_formula_weight 297.31
_chemical_name_systematic
;
<i>exo</i>-8-[(1<i>H</i>-Benzimidazol-2-yl)methyl]-10-oxa-8-
azatricyclo[4.3.0.1^2,5^]decane-7,9-dione
;
_space_group_IT_number 43
_symmetry_cell_setting orthorhombic
_symmetry_space_group_name_Hall 'F 2 -2d'
_symmetry_space_group_name_H-M 'F d d 2'
_atom_sites_solution_hydrogens geom
_atom_sites_solution_primary direct
_atom_sites_solution_secondary difmap
_audit_creation_method SHELXL-97
_cell_angle_alpha 90.00
_cell_angle_beta 90.00
_cell_angle_gamma 90.00
_cell_formula_units_Z 16
_cell_length_a 17.4294(2)
_cell_length_b 48.2746(6)
_cell_length_c 6.79470(10)
_cell_measurement_reflns_used 5637
_cell_measurement_temperature 296(2)
_cell_measurement_theta_max 29.78
_cell_measurement_theta_min 2.48
_cell_volume 5717.04(13)
_computing_cell_refinement 'SAINT (Bruker, 2006)'
_computing_data_collection 'APEX2 (Bruker, 2006)'
_computing_data_reduction 'SAINT (Bruker, 2006)'
_computing_molecular_graphics 'SHELXTL (Sheldrick, 2008)'
_computing_publication_material 'SHELXL97 (Sheldrick, 2008)'
_computing_structure_refinement 'SHELXL97 (Sheldrick, 2008)'
_computing_structure_solution 'SHELXS97 (Sheldrick, 2008)'
_diffrn_ambient_temperature 296(2)
_diffrn_measured_fraction_theta_full 0.980
_diffrn_measured_fraction_theta_max 0.980
_diffrn_measurement_device_type 'Bruker SMART APEXII CCD'
_diffrn_measurement_method \w
_diffrn_radiation_monochromator graphite
_diffrn_radiation_source 'fine-focus sealed tube'
_diffrn_radiation_type MoK\a
_diffrn_radiation_wavelength 0.71073
_diffrn_reflns_av_R_equivalents 0.0375
_diffrn_reflns_av_sigmaI/netI 0.0230
_diffrn_reflns_limit_h_max 24
_diffrn_reflns_limit_h_min -24
_diffrn_reflns_limit_k_max 66
_diffrn_reflns_limit_k_min -67
_diffrn_reflns_limit_l_max 8
_diffrn_reflns_limit_l_min -9
_diffrn_reflns_number 22741
_diffrn_reflns_theta_full 29.78
_diffrn_reflns_theta_max 29.78
_diffrn_reflns_theta_min 2.48
_exptl_absorpt_coefficient_mu 0.098
_exptl_absorpt_correction_T_max .990
_exptl_absorpt_correction_T_min .981
_exptl_absorpt_correction_type multi-scan
_exptl_absorpt_process_details '(SADABS; Sheldrick, 1996)'
_exptl_crystal_colour colourless
_exptl_crystal_density_diffrn 1.382
_exptl_crystal_density_method 'not measured'
_exptl_crystal_description block
_exptl_crystal_F_000 2496
_exptl_crystal_size_max .236
_exptl_crystal_size_mid .165
_exptl_crystal_size_min .098
_refine_diff_density_max 0.097
_refine_diff_density_min -0.165
_refine_ls_abs_structure_details '1753 Friedel pairs were merged'
_refine_ls_extinction_method none
_refine_ls_goodness_of_fit_ref 1.043
_refine_ls_hydrogen_treatment constr
_refine_ls_matrix_type full
_refine_ls_number_parameters 199
_refine_ls_number_reflns 2159
_refine_ls_number_restraints 1
_refine_ls_restrained_S_all 1.043
_refine_ls_R_factor_gt 0.0354
_refine_ls_shift/su_max 0.000
_refine_ls_shift/su_mean 0.000
_refine_ls_structure_factor_coef Fsqd
_refine_ls_weighting_details 'calc w=1/[\s^2^(Fo^2^)+(0.0448P)^2^+1.1097P] where P=(Fo^2^+2Fc^2^)/3'
_refine_ls_weighting_scheme calc
_refine_ls_wR_factor_gt 0.0802
_refine_ls_wR_factor_ref 0.0869
_reflns_number_gt 1690
_reflns_number_total 2159
_reflns_threshold_expression I>2sigma(I)
_cod_data_source_file qk2008.cif
_cod_data_source_block I
_cod_database_code 2231268
_cod_database_fobs_code 2231268

loop_
_symmetry_equiv_pos_as_xyz
'x, y, z'
'-x, -y, z'
'x+1/4, -y+1/4, z+1/4'
'-x+1/4, y+1/4, z+1/4'
'x, y+1/2, z+1/2'
'-x, -y+1/2, z+1/2'
'x+1/4, -y+3/4, z+3/4'
'-x+1/4, y+3/4, z+3/4'
'x+1/2, y, z+1/2'
'-x+1/2, -y, z+1/2'
'x+3/4, -y+1/4, z+3/4'
'-x+3/4, y+1/4, z+3/4'
'x+1/2, y+1/2, z'
'-x+1/2, -y+1/2, z'
'x+3/4, -y+3/4, z+1/4'
'-x+3/4, y+3/4, z+1/4'

loop_
_atom_site_type_symbol
_atom_site_label
_atom_site_fract_x
_atom_site_fract_y
_atom_site_fract_z
_atom_site_U_iso_or_equiv
_atom_site_adp_type
_atom_site_calc_flag
_atom_site_refinement_flags
_atom_site_occupancy
_atom_site_symmetry_multiplicity
N N2 -0.06276(8) 0.10833(3) 0.2792(3) 0.0454(4) Uani d . 1 1
N N1 0.04528(8) 0.11596(3) 0.4450(3) 0.0428(4) Uani d . 1 1
H H1A 0.0893 0.1229 0.4740 0.051 Uiso calc R 1 1
N N3 -0.02809(8) 0.16452(3) 0.1037(3) 0.0431(4) Uani d . 1 1
O O2 -0.07386(9) 0.14915(3) -0.1930(3) 0.0629(4) Uani d . 1 1
O O1 -0.00312(11) 0.18963(4) 0.3811(3) 0.0765(5) Uani d . 1 1
O O3 -0.02560(7) 0.22474(3) -0.0973(2) 0.0556(4) Uani d . 1 1
C C1 -0.07375(10) 0.16595(3) -0.0624(3) 0.0439(4) Uani d . 1 1
C C2 -0.12089(10) 0.19215(3) -0.0513(3) 0.0431(4) Uani d . 1 1
H H2B -0.1761 0.1887 -0.0634 0.052 Uiso calc R 1 1
C C3 -0.09207(12) 0.21403(4) -0.1970(3) 0.0527(5) Uani d . 1 1
H H3A -0.0813 0.2068 -0.3288 0.063 Uiso calc R 1 1
C C4 -0.14630(14) 0.23883(4) -0.1956(5) 0.0713(7) Uani d . 1 1
H H4A -0.1995 0.2330 -0.2016 0.086 Uiso calc R 1 1
H H4B -0.1357 0.2513 -0.3041 0.086 Uiso calc R 1 1
C C5 -0.12741(14) 0.25219(4) 0.0024(4) 0.0700(7) Uani d . 1 1
H H5A -0.1088 0.2710 -0.0139 0.084 Uiso calc R 1 1
H H5B -0.1716 0.2523 0.0892 0.084 Uiso calc R 1 1
C C6 -0.06469(12) 0.23307(4) 0.0784(4) 0.0552(5) Uani d . 1 1
H H6A -0.0311 0.2417 0.1763 0.066 Uiso calc R 1 1
C C7 -0.09930(11) 0.20533(4) 0.1463(3) 0.0464(5) Uani d . 1 1
H H7A -0.1434 0.2077 0.2341 0.056 Uiso calc R 1 1
C C8 -0.03878(12) 0.18644(4) 0.2306(3) 0.0492(5) Uani d . 1 1
C C16 0.02831(10) 0.14281(4) 0.1375(4) 0.0519(5) Uani d . 1 1
H H16A 0.0760 0.1511 0.1814 0.062 Uiso calc R 1 1
H H16B 0.0384 0.1333 0.0145 0.062 Uiso calc R 1 1
C C15 0.00198(10) 0.12236(3) 0.2871(3) 0.0410(4) Uani d . 1 1
C C9 -0.06167(9) 0.09153(3) 0.4452(3) 0.0391(4) Uani d . 1 1
C C10 -0.11496(11) 0.07221(4) 0.5106(3) 0.0488(5) Uani d . 1 1
H H10A -0.1597 0.0687 0.4402 0.059 Uiso calc R 1 1
C C11 -0.09925(12) 0.05847(4) 0.6828(4) 0.0571(5) Uani d . 1 1
H H11A -0.1339 0.0453 0.7288 0.068 Uiso calc R 1 1
C C12 -0.03280(13) 0.06372(5) 0.7903(4) 0.0600(6) Uani d . 1 1
H H12A -0.0247 0.0543 0.9078 0.072 Uiso calc R 1 1
C C13 0.02144(11) 0.08263(4) 0.7270(3) 0.0526(5) Uani d . 1 1
H H13A 0.0660 0.0861 0.7984 0.063 Uiso calc R 1 1
C C14 0.00597(10) 0.09617(3) 0.5518(3) 0.0395(4) Uani d . 1 1

loop_
_atom_site_aniso_label
_atom_site_aniso_U_11
_atom_site_aniso_U_22
_atom_site_aniso_U_33
_atom_site_aniso_U_12
_atom_site_aniso_U_13
_atom_site_aniso_U_23
N2 0.0332(7) 0.0520(8) 0.0510(10) -0.0018(6) -0.0111(7) 0.0068(8)
N1 0.0308(7) 0.0445(7) 0.0532(10) -0.0010(6) -0.0124(8) -0.0003(7)
N3 0.0394(8) 0.0408(7) 0.0490(10) 0.0022(6) -0.0058(7) 0.0065(7)
O2 0.0768(10) 0.0467(7) 0.0652(11) 0.0086(7) -0.0172(9) -0.0142(8)
O1 0.0876(11) 0.0950(13) 0.0468(11) 0.0081(9) -0.0214(10) -0.0072(9)
O3 0.0472(7) 0.0489(7) 0.0708(11) -0.0026(6) 0.0051(8) 0.0100(7)
C1 0.0451(9) 0.0351(8) 0.0514(12) -0.0021(7) -0.0074(9) 0.0015(8)
C2 0.0380(9) 0.0387(8) 0.0525(11) 0.0014(7) -0.0062(9) -0.0002(8)
C3 0.0624(12) 0.0469(10) 0.0489(13) 0.0087(9) -0.0070(11) 0.0047(9)
C4 0.0740(15) 0.0457(10) 0.094(2) 0.0098(10) -0.0194(15) 0.0099(13)
C5 0.0703(13) 0.0407(9) 0.099(2) 0.0100(10) 0.0017(15) -0.0043(12)
C6 0.0576(12) 0.0427(9) 0.0654(15) -0.0041(8) -0.0085(11) -0.0086(10)
C7 0.0447(10) 0.0481(9) 0.0466(12) 0.0029(8) 0.0035(9) -0.0034(9)
C8 0.0493(11) 0.0568(11) 0.0414(12) -0.0011(9) -0.0015(10) 0.0022(9)
C16 0.0386(9) 0.0511(10) 0.0660(15) 0.0073(8) -0.0002(10) 0.0147(10)
C15 0.0324(8) 0.0416(8) 0.0490(12) 0.0040(7) -0.0080(8) 0.0041(8)
C9 0.0334(8) 0.0393(8) 0.0444(11) 0.0033(6) -0.0079(8) -0.0022(8)
C10 0.0394(9) 0.0502(10) 0.0570(14) -0.0041(8) -0.0060(9) -0.0017(9)
C11 0.0535(11) 0.0506(10) 0.0671(15) -0.0001(8) 0.0027(12) 0.0114(11)
C12 0.0610(12) 0.0633(12) 0.0558(14) 0.0089(10) -0.0030(11) 0.0175(11)
C13 0.0470(11) 0.0628(11) 0.0480(12) 0.0076(9) -0.0156(10) 0.0025(10)
C14 0.0333(8) 0.0388(8) 0.0463(12) 0.0042(7) -0.0079(8) -0.0021(8)

loop_
_atom_type_symbol
_atom_type_description
_atom_type_scat_dispersion_real
_atom_type_scat_dispersion_imag
_atom_type_scat_source
C C 0.0033 0.0016 'International Tables Vol C Tables 4.2.6.8 and 6.1.1.4'
H H 0.0000 0.0000 'International Tables Vol C Tables 4.2.6.8 and 6.1.1.4'
N N 0.0061 0.0033 'International Tables Vol C Tables 4.2.6.8 and 6.1.1.4'
O O 0.0106 0.0060 'International Tables Vol C Tables 4.2.6.8 and 6.1.1.4'

loop_
_geom_angle_atom_site_label_1
_geom_angle_atom_site_label_2
_geom_angle_atom_site_label_3
_geom_angle
C15 N2 C9 104.80(15)
C15 N1 C14 107.39(14)
C15 N1 H1A 126.3
C14 N1 H1A 126.3
C8 N3 C1 113.23(15)
C8 N3 C16 123.08(17)
C1 N3 C16 123.63(17)
C6 O3 C3 96.35(15)
O2 C1 N3 124.71(16)
O2 C1 C2 126.96(19)
N3 C1 C2 108.33(16)
C1 C2 C3 111.50(17)
C1 C2 C7 104.94(16)
C3 C2 C7 101.50(14)
C1 C2 H2B 112.7
C3 C2 H2B 112.7
C7 C2 H2B 112.7
O3 C3 C4 102.38(16)
O3 C3 C2 101.96(16)
C4 C3 C2 109.49(19)
O3 C3 H3A 113.9
C4 C3 H3A 113.9
C2 C3 H3A 113.9
C3 C4 C5 101.72(19)
C3 C4 H4A 111.4
C5 C4 H4A 111.4
C3 C4 H4B 111.4
C5 C4 H4B 111.4
H4A C4 H4B 109.3
C6 C5 C4 101.42(18)
C6 C5 H5A 111.5
C4 C5 H5A 111.5
C6 C5 H5B 111.5
C4 C5 H5B 111.5
H5A C5 H5B 109.3
O3 C6 C5 103.2(2)
O3 C6 C7 101.06(15)
C5 C6 C7 110.35(16)
O3 C6 H6A 113.7
C5 C6 H6A 113.7
C7 C6 H6A 113.7
C8 C7 C2 104.70(15)
C8 C7 C6 111.46(16)
C2 C7 C6 101.23(17)
C8 C7 H7A 112.9
C2 C7 H7A 112.9
C6 C7 H7A 112.9
O1 C8 N3 124.0(2)
O1 C8 C7 127.3(2)
N3 C8 C7 108.75(17)
N3 C16 C15 112.14(16)
N3 C16 H16A 109.2
C15 C16 H16A 109.2
N3 C16 H16B 109.2
C15 C16 H16B 109.2
H16A C16 H16B 107.9
N2 C15 N1 113.22(17)
N2 C15 C16 125.23(18)
N1 C15 C16 121.52(16)
C10 C9 N2 129.97(16)
C10 C9 C14 120.28(17)
N2 C9 C14 109.74(15)
C11 C10 C9 117.63(18)
C11 C10 H10A 121.2
C9 C10 H10A 121.2
C10 C11 C12 121.7(2)
C10 C11 H11A 119.2
C12 C11 H11A 119.2
C13 C12 C11 121.7(2)
C13 C12 H12A 119.1
C11 C12 H12A 119.1
C12 C13 C14 116.48(19)
C12 C13 H13A 121.8
C14 C13 H13A 121.8
N1 C14 C13 132.96(17)
N1 C14 C9 104.84(16)
C13 C14 C9 122.19(18)

loop_
_geom_bond_atom_site_label_1
_geom_bond_atom_site_label_2
_geom_bond_distance
N2 C15 1.317(2)
N2 C9 1.389(2)
N1 C15 1.348(3)
N1 C14 1.381(2)
N1 H1A 0.8600
N3 C8 1.378(3)
N3 C1 1.383(3)
N3 C16 1.455(2)
O2 C1 1.202(2)
O1 C8 1.206(3)
O3 C6 1.432(3)
O3 C3 1.438(3)
C1 C2 1.510(2)
C2 C3 1.532(3)
C2 C7 1.533(3)
C2 H2B 0.9800
C3 C4 1.525(3)
C3 H3A 0.9800
C4 C5 1.528(4)
C4 H4A 0.9700
C4 H4B 0.9700
C5 C6 1.521(3)
C5 H5A 0.9700
C5 H5B 0.9700
C6 C7 1.540(3)
C6 H6A 0.9800
C7 C8 1.507(3)
C7 H7A 0.9800
C16 C15 1.490(3)
C16 H16A 0.9700
C16 H16B 0.9700
C9 C10 1.389(3)
C9 C14 1.402(2)
C10 C11 1.373(3)
C10 H10A 0.9300
C11 C12 1.393(3)
C11 H11A 0.9300
C12 C13 1.383(3)
C12 H12A 0.9300
C13 C14 1.385(3)
C13 H13A 0.9300

loop_
_geom_hbond_atom_site_label_D
_geom_hbond_atom_site_label_H
_geom_hbond_atom_site_label_A
_geom_hbond_site_symmetry_A
_geom_hbond_distance_DH
_geom_hbond_distance_HA
_geom_hbond_distance_DA
_geom_hbond_angle_DHA
N1 H1A N2 3 0.86 1.97 2.827(2) 175

loop_
_geom_torsion_atom_site_label_1
_geom_torsion_atom_site_label_2
_geom_torsion_atom_site_label_3
_geom_torsion_atom_site_label_4
_geom_torsion
C8 N3 C1 O2 179.8(2)
C16 N3 C1 O2 2.6(3)
C8 N3 C1 C2 0.9(2)
C16 N3 C1 C2 -176.28(16)
O2 C1 C2 C3 -71.9(2)
N3 C1 C2 C3 106.99(19)
O2 C1 C2 C7 179.06(19)
N3 C1 C2 C7 -2.10(19)
C6 O3 C3 C4 55.9(2)
C6 O3 C3 C2 -57.41(16)
C1 C2 C3 O3 -77.96(19)
C7 C2 C3 O3 33.32(17)
C1 C2 C3 C4 174.13(18)
C7 C2 C3 C4 -74.6(2)
O3 C3 C4 C5 -35.0(2)
C2 C3 C4 C5 72.7(2)
C3 C4 C5 C6 1.0(2)
C3 O3 C6 C5 -55.61(16)
C3 O3 C6 C7 58.61(15)
C4 C5 C6 O3 33.5(2)
C4 C5 C6 C7 -73.8(2)
C1 C2 C7 C8 2.40(19)
C3 C2 C7 C8 -113.79(16)
C1 C2 C7 C6 118.36(16)
C3 C2 C7 C6 2.16(17)
O3 C6 C7 C8 73.7(2)
C5 C6 C7 C8 -177.5(2)
O3 C6 C7 C2 -37.14(17)
C5 C6 C7 C2 71.6(2)
C1 N3 C8 O1 -177.7(2)
C16 N3 C8 O1 -0.5(3)
C1 N3 C8 C7 0.7(2)
C16 N3 C8 C7 177.93(16)
C2 C7 C8 O1 176.4(2)
C6 C7 C8 O1 67.8(3)
C2 C7 C8 N3 -2.0(2)
C6 C7 C8 N3 -110.60(19)
C8 N3 C16 C15 77.7(2)
C1 N3 C16 C15 -105.4(2)
C9 N2 C15 N1 0.1(2)
C9 N2 C15 C16 178.43(18)
C14 N1 C15 N2 -0.4(2)
C14 N1 C15 C16 -178.74(17)
N3 C16 C15 N2 55.2(3)
N3 C16 C15 N1 -126.70(19)
C15 N2 C9 C10 -179.28(19)
C15 N2 C9 C14 0.14(19)
N2 C9 C10 C11 -179.60(19)
C14 C9 C10 C11 1.0(3)
C9 C10 C11 C12 0.6(3)
C10 C11 C12 C13 -1.3(4)
C11 C12 C13 C14 0.4(3)
C15 N1 C14 C13 -178.2(2)
C15 N1 C14 C9 0.44(19)
C12 C13 C14 N1 179.8(2)
C12 C13 C14 C9 1.3(3)
C10 C9 C14 N1 179.13(16)
N2 C9 C14 N1 -0.36(19)
C10 C9 C14 C13 -2.0(3)
N2 C9 C14 C13 178.48(17)
